data_8106158
loop_
_publ_author_name
'Yuan, Lin'
'Zhang, Min'
'Yuan, Xian-You'
'Liu, Fang'

_publ_section_title
;
 Crystal structure of diethyl
 2-(2-chlorophenyl)-1,3-dioxane-5,5-dicarboxylate, C16H19Cl1O6
;
_journal_issue 3
_journal_name_full 'Zeitschrift f\"ur Kristallographie - New Crystal Structures'
_journal_page_first 377
_journal_page_last 378
_journal_paper_doi 10.1515/ncrs-2017-0260
_journal_volume 233
_journal_year 2018
_chemical_formula_moiety 'C16 H19 Cl O6'
_chemical_formula_sum 'C16 H19 Cl O6'
_chemical_formula_weight 342.76
_space_group_crystal_system triclinic
_space_group_IT_number 2
_space_group_name_Hall '-P 1'
_space_group_name_H-M_alt 'P -1'
_atom_sites_solution_hydrogens geom
_atom_sites_solution_primary direct
_atom_sites_solution_secondary difmap
_cell_angle_alpha 101.910(11)
_cell_angle_beta 100.040(11)
_cell_angle_gamma 110.345(10)
_cell_formula_units_Z 2
_cell_length_a 7.827(8)
_cell_length_b 9.253(9)
_cell_length_c 12.978(13)
_cell_measurement_reflns_used 5663
_cell_measurement_temperature 296(2)
_cell_measurement_theta_max 27.57
_cell_measurement_theta_min 2.45
_cell_volume 830.7(14)
_computing_cell_refinement 'Bruker SMART'
_computing_data_collection 'Bruker SMART'
_computing_data_reduction 'Bruker SAINT'
_computing_molecular_graphics 'Olex2 (Dolomanov et al., 2009)'
_computing_publication_material 'Olex2 (Dolomanov et al., 2009)'
_computing_structure_refinement 'XL (Sheldrick, 2008)'
_computing_structure_solution 'XS (Sheldrick, 2008)'
_diffrn_ambient_temperature 296.15
_diffrn_measured_fraction_theta_full 0.997
_diffrn_measured_fraction_theta_max 0.997
_diffrn_measurement_device_type 'CCD area detector'
_diffrn_measurement_method 'phi and omega scans'
_diffrn_radiation_monochromator graphite
_diffrn_radiation_type MoK\a
_diffrn_radiation_wavelength 0.71073
_diffrn_reflns_av_R_equivalents 0.0157
_diffrn_reflns_av_unetI/netI 0.0151
_diffrn_reflns_limit_h_max 9
_diffrn_reflns_limit_h_min -9
_diffrn_reflns_limit_k_max 11
_diffrn_reflns_limit_k_min -10
_diffrn_reflns_limit_l_max 15
_diffrn_reflns_limit_l_min -15
_diffrn_reflns_number 7724
_diffrn_reflns_theta_full 25.01
_diffrn_reflns_theta_max 25.01
_diffrn_reflns_theta_min 1.66
_diffrn_source 'fine-focus sealed tube'
_exptl_absorpt_coefficient_mu 0.257
_exptl_absorpt_correction_T_max 0.9131
_exptl_absorpt_correction_T_min 0.8930
_exptl_absorpt_correction_type none
_exptl_crystal_colour colourless
_exptl_crystal_colour_primary colourless
_exptl_crystal_density_diffrn 1.370
_exptl_crystal_density_meas .
_exptl_crystal_density_method 'not measured'
_exptl_crystal_description BLOCK
_exptl_crystal_F_000 360
_exptl_crystal_size_max 0.45
_exptl_crystal_size_mid 0.4
_exptl_crystal_size_min 0.36
_refine_diff_density_max 0.177
_refine_diff_density_min -0.269
_refine_diff_density_rms 0.040
_refine_ls_extinction_method none
_refine_ls_goodness_of_fit_ref 1.031
_refine_ls_hydrogen_treatment constr
_refine_ls_matrix_type full
_refine_ls_number_parameters 210
_refine_ls_number_reflns 2914
_refine_ls_number_restraints 0
_refine_ls_restrained_S_all 1.031
_refine_ls_R_factor_all 0.0370
_refine_ls_R_factor_gt 0.0334
_refine_ls_shift/su_max 0.001
_refine_ls_shift/su_mean 0.000
_refine_ls_structure_factor_coef Fsqd
_refine_ls_weighting_details 'calc w=1/[\s^2^(Fo^2^)+(0.0463P)^2^+0.2182P] where P=(Fo^2^+2Fc^2^)/3'
_refine_ls_weighting_scheme calc
_refine_ls_wR_factor_gt 0.0873
_refine_ls_wR_factor_ref 0.0909
_reflns_number_gt 2612
_reflns_number_total 2914
_reflns_threshold_expression >2sigma(I)
_cod_data_source_file suppl_ncrs-2017-0260_suppl.cif
_cod_data_source_block 1504111_0m
_cod_database_code 8106158
_olex2_refinement_description
;
1. Fixed Uiso
 At 1.2 times of:
  All C(H) groups, All C(H,H) groups
 At 1.5 times of:
  All C(H,H,H) groups
2.a Ternary CH refined with riding coordinates:
 C7(H7)
2.b Secondary CH2 refined with riding coordinates:
 C9(H9A,H9B), C8(H8A,H8B), C13(H13A,H13B), C15(H15A,H15B)
2.c Aromatic/amide H refined with riding coordinates:
 C2(H2), C5(H5), C3(H3), C4(H4)
2.d Idealised Me refined as rotating group:
 C16(H16A,H16B,H16C), C14(H14A,H14B,H14C)
;
_olex2_submission_special_instructions 'No special instructions were received'

loop_
_space_group_symop_id
_space_group_symop_operation_xyz
1 'x, y, z'
2 '-x, -y, -z'

loop_
_atom_site_label
_atom_site_type_symbol
_atom_site_fract_x
_atom_site_fract_y
_atom_site_fract_z
_atom_site_U_iso_or_equiv
_atom_site_adp_type
_atom_site_occupancy
_atom_site_calc_flag
_atom_site_disorder_assembly
_atom_site_disorder_group
_atom_site_refinement_flags_posn
Cl1 Cl 0.49710(8) 0.31396(7) 0.51100(4) 0.08036(19) Uani 1 d . . .
O2 O 0.61496(13) 0.32404(10) 0.76595(7) 0.0376(2) Uani 1 d . . .
O1 O 0.57604(14) 0.06040(11) 0.75375(8) 0.0435(2) Uani 1 d . . .
O6 O 0.36133(13) 0.21607(12) 1.05394(8) 0.0434(2) Uani 1 d . . .
O4 O 0.73344(13) 0.41942(11) 1.03399(8) 0.0437(2) Uani 1 d . . .
O3 O 0.73910(15) 0.17444(13) 1.00941(9) 0.0522(3) Uani 1 d . . .
C9 C 0.48353(19) 0.32145(16) 0.82934(11) 0.0382(3) Uani 1 d . . .
H9A H 0.3584 0.2886 0.7815 0.046 Uiso 1 calc . . R
H9B H 0.5194 0.4285 0.8775 0.046 Uiso 1 calc . . R
C7 C 0.5636(2) 0.16858(15) 0.69424(10) 0.0380(3) Uani 1 d . . .
H7 H 0.4342 0.1300 0.6482 0.046 Uiso 1 calc . . R
C11 C 0.66560(18) 0.26133(16) 0.98590(10) 0.0356(3) Uani 1 d . . .
C1 C 0.6979(2) 0.18326(16) 0.62409(11) 0.0411(3) Uani 1 d . . .
C8 C 0.4453(2) 0.04047(16) 0.81845(11) 0.0434(3) Uani 1 d . . .
H8A H 0.4582 -0.0329 0.8600 0.052 Uiso 1 calc . . R
H8B H 0.3174 -0.0063 0.7712 0.052 Uiso 1 calc . . R
C12 C 0.31255(19) 0.17965(17) 0.94631(11) 0.0417(3) Uani 1 d . . .
C6 C 0.6794(2) 0.25043(19) 0.53899(12) 0.0522(4) Uani 1 d . . .
O5 O 0.15421(15) 0.13210(18) 0.89003(10) 0.0713(4) Uani 1 d . . .
C2 C 0.8475(2) 0.13631(19) 0.64430(13) 0.0530(4) Uani 1 d . . .
H2 H 0.8625 0.0900 0.7006 0.064 Uiso 1 calc . . R
C13 C 0.9059(2) 0.48609(19) 1.12364(13) 0.0540(4) Uani 1 d . . .
H13A H 0.9607 0.6024 1.1397 0.065 Uiso 1 calc . . R
H13B H 0.9970 0.4459 1.1014 0.065 Uiso 1 calc . . R
C5 C 0.8056(3) 0.2708(2) 0.47540(15) 0.0735(6) Uani 1 d . . .
H5 H 0.7907 0.3156 0.4183 0.088 Uiso 1 calc . . R
C15 C 0.2060(2) 0.1813(2) 1.10553(14) 0.0623(5) Uani 1 d . . .
H15A H 0.1412 0.0659 1.0914 0.075 Uiso 1 calc . . R
H15B H 0.1156 0.2221 1.0759 0.075 Uiso 1 calc . . R
C16 C 0.2854(3) 0.2600(2) 1.22466(14) 0.0632(5) Uani 1 d . . .
H16A H 0.3437 0.3745 1.2381 0.095 Uiso 1 calc . . GR
H16B H 0.3782 0.2220 1.2528 0.095 Uiso 1 calc . . GR
H16C H 0.1858 0.2344 1.2604 0.095 Uiso 1 calc . . GR
C3 C 0.9744(3) 0.1579(2) 0.58139(17) 0.0726(6) Uani 1 d . . .
H3 H 1.0751 0.1271 0.5961 0.087 Uiso 1 calc . . R
C14 C 0.8679(3) 0.4424(2) 1.22419(13) 0.0655(5) Uani 1 d . . .
H14A H 0.8254 0.3279 1.2106 0.098 Uiso 1 calc . . GR
H14B H 0.7719 0.4760 1.2438 0.098 Uiso 1 calc . . GR
H14C H 0.9818 0.4951 1.2830 0.098 Uiso 1 calc . . GR
C4 C 0.9529(3) 0.2242(3) 0.49760(18) 0.0819(6) Uani 1 d . . .
H4 H 1.0387 0.2377 0.4554 0.098 Uiso 1 calc . . R
C10 C 0.48016(18) 0.20315(15) 0.89746(10) 0.0357(3) Uani 1 d . . .

loop_
_atom_site_aniso_label
_atom_site_aniso_U_11
_atom_site_aniso_U_22
_atom_site_aniso_U_33
_atom_site_aniso_U_23
_atom_site_aniso_U_13
_atom_site_aniso_U_12
Cl1 0.1083(4) 0.0987(4) 0.0584(3) 0.0417(3) 0.0181(3) 0.0609(3)
O2 0.0471(5) 0.0314(5) 0.0361(5) 0.0116(4) 0.0148(4) 0.0152(4)
O1 0.0610(6) 0.0331(5) 0.0398(5) 0.0129(4) 0.0159(4) 0.0202(4)
O6 0.0375(5) 0.0512(6) 0.0390(5) 0.0118(4) 0.0137(4) 0.0137(4)
O4 0.0407(5) 0.0360(5) 0.0424(5) 0.0098(4) 0.0018(4) 0.0068(4)
O3 0.0519(6) 0.0530(6) 0.0524(6) 0.0115(5) 0.0045(5) 0.0285(5)
C9 0.0436(7) 0.0388(7) 0.0356(7) 0.0126(6) 0.0111(6) 0.0190(6)
C7 0.0460(7) 0.0323(6) 0.0322(7) 0.0084(5) 0.0067(6) 0.0139(6)
C11 0.0354(7) 0.0382(7) 0.0336(7) 0.0126(5) 0.0123(5) 0.0126(6)
C1 0.0498(8) 0.0335(7) 0.0319(7) 0.0022(5) 0.0086(6) 0.0123(6)
C8 0.0507(8) 0.0328(7) 0.0393(7) 0.0123(6) 0.0094(6) 0.0083(6)
C12 0.0361(7) 0.0450(8) 0.0403(7) 0.0162(6) 0.0077(6) 0.0108(6)
C6 0.0676(10) 0.0492(8) 0.0341(7) 0.0088(6) 0.0125(7) 0.0188(8)
O5 0.0356(6) 0.1135(11) 0.0543(7) 0.0331(7) 0.0071(5) 0.0149(6)
C2 0.0576(9) 0.0479(8) 0.0491(9) 0.0036(7) 0.0111(7) 0.0231(7)
C13 0.0434(8) 0.0466(8) 0.0495(9) 0.0115(7) -0.0033(7) 0.0007(7)
C5 0.0970(15) 0.0735(12) 0.0417(9) 0.0154(8) 0.0302(10) 0.0195(11)
C15 0.0473(9) 0.0836(12) 0.0569(10) 0.0197(9) 0.0271(8) 0.0209(8)
C16 0.0835(12) 0.0635(10) 0.0548(10) 0.0218(8) 0.0371(9) 0.0320(9)
C3 0.0614(11) 0.0749(12) 0.0707(13) -0.0071(10) 0.0218(9) 0.0286(9)
C14 0.0718(11) 0.0577(10) 0.0433(9) 0.0102(8) -0.0019(8) 0.0090(9)
C4 0.0787(14) 0.0909(15) 0.0629(12) 0.0021(11) 0.0390(11) 0.0201(12)
C10 0.0358(7) 0.0349(7) 0.0330(6) 0.0115(5) 0.0074(5) 0.0102(5)

loop_
_atom_type_symbol
_atom_type_description
_atom_type_scat_dispersion_real
_atom_type_scat_dispersion_imag
_atom_type_scat_source
C C 0.0033 0.0016 'International Tables Vol C Tables 4.2.6.8 and 6.1.1.4'
H H 0.0000 0.0000 'International Tables Vol C Tables 4.2.6.8 and 6.1.1.4'
Cl Cl 0.1484 0.1585 'International Tables Vol C Tables 4.2.6.8 and 6.1.1.4'
O O 0.0106 0.0060 'International Tables Vol C Tables 4.2.6.8 and 6.1.1.4'

loop_
_geom_angle_atom_site_label_1
_geom_angle_atom_site_label_2
_geom_angle_atom_site_label_3
_geom_angle
_geom_angle_site_symmetry_1
_geom_angle_site_symmetry_3
C7 O2 C9 110.48(10) . .
C7 O1 C8 110.88(11) . .
C12 O6 C15 116.04(13) . .
C11 O4 C13 116.18(11) . .
O2 C9 H9A 109.7 . .
O2 C9 H9B 109.7 . .
O2 C9 C10 109.80(11) . .
H9A C9 H9B 108.2 . .
C10 C9 H9A 109.7 . .
C10 C9 H9B 109.7 . .
O2 C7 H7 109.7 . .
O2 C7 C1 107.47(11) . .
O1 C7 O2 110.52(13) . .
O1 C7 H7 109.7 . .
O1 C7 C1 109.82(12) . .
C1 C7 H7 109.7 . .
O4 C11 C10 111.81(11) . .
O3 C11 O4 124.49(14) . .
O3 C11 C10 123.70(13) . .
C6 C1 C7 120.27(14) . .
C6 C1 C2 118.13(15) . .
C2 C1 C7 121.55(14) . .
O1 C8 H8A 109.5 . .
O1 C8 H8B 109.5 . .
O1 C8 C10 110.85(11) . .
H8A C8 H8B 108.1 . .
C10 C8 H8A 109.5 . .
C10 C8 H8B 109.5 . .
O6 C12 C10 113.14(12) . .
O5 C12 O6 125.15(14) . .
O5 C12 C10 121.70(15) . .
C1 C6 Cl1 120.23(12) . .
C5 C6 Cl1 118.28(15) . .
C5 C6 C1 121.49(18) . .
C1 C2 H2 119.8 . .
C3 C2 C1 120.39(18) . .
C3 C2 H2 119.8 . .
O4 C13 H13A 109.3 . .
O4 C13 H13B 109.3 . .
O4 C13 C14 111.67(14) . .
H13A C13 H13B 107.9 . .
C14 C13 H13A 109.3 . .
C14 C13 H13B 109.3 . .
C6 C5 H5 120.4 . .
C4 C5 C6 119.2(2) . .
C4 C5 H5 120.4 . .
O6 C15 H15A 110.0 . .
O6 C15 H15B 110.0 . .
O6 C15 C16 108.33(15) . .
H15A C15 H15B 108.4 . .
C16 C15 H15A 110.0 . .
C16 C15 H15B 110.0 . .
C15 C16 H16A 109.5 . .
C15 C16 H16B 109.5 . .
C15 C16 H16C 109.5 . .
H16A C16 H16B 109.5 . .
H16A C16 H16C 109.5 . .
H16B C16 H16C 109.5 . .
C2 C3 H3 119.8 . .
C4 C3 C2 120.4(2) . .
C4 C3 H3 119.8 . .
C13 C14 H14A 109.5 . .
C13 C14 H14B 109.5 . .
C13 C14 H14C 109.5 . .
H14A C14 H14B 109.5 . .
H14A C14 H14C 109.5 . .
H14B C14 H14C 109.5 . .
C5 C4 H4 119.8 . .
C3 C4 C5 120.43(18) . .
C3 C4 H4 119.8 . .
C9 C10 C8 107.47(13) . .
C11 C10 C9 112.16(11) . .
C11 C10 C8 109.56(12) . .
C12 C10 C9 107.89(11) . .
C12 C10 C11 111.56(13) . .
C12 C10 C8 108.03(11) . .

loop_
_geom_bond_atom_site_label_1
_geom_bond_atom_site_label_2
_geom_bond_distance
_geom_bond_site_symmetry_2
Cl1 C6 1.733(2) .
O2 C9 1.4218(19) .
O2 C7 1.418(2) .
O1 C7 1.4030(19) .
O1 C8 1.420(2) .
O6 C12 1.319(2) .
O6 C15 1.460(2) .
O4 C11 1.334(2) .
O4 C13 1.461(2) .
O3 C11 1.1967(19) .
C9 H9A 0.9700 .
C9 H9B 0.9700 .
C9 C10 1.539(2) .
C7 H7 0.9800 .
C7 C1 1.496(2) .
C11 C10 1.528(2) .
C1 C6 1.385(2) .
C1 C2 1.386(2) .
C8 H8A 0.9700 .
C8 H8B 0.9700 .
C8 C10 1.540(2) .
C12 O5 1.198(2) .
C12 C10 1.523(2) .
C6 C5 1.382(3) .
C2 H2 0.9300 .
C2 C3 1.380(3) .
C13 H13A 0.9700 .
C13 H13B 0.9700 .
C13 C14 1.492(3) .
C5 H5 0.9300 .
C5 C4 1.371(3) .
C15 H15A 0.9700 .
C15 H15B 0.9700 .
C15 C16 1.481(3) .
C16 H16A 0.9600 .
C16 H16B 0.9600 .
C16 H16C 0.9600 .
C3 H3 0.9300 .
C3 C4 1.368(3) .
C14 H14A 0.9600 .
C14 H14B 0.9600 .
C14 H14C 0.9600 .
C4 H4 0.9300 .
